data_7005680
loop_
_publ_author_name
'Chan, Yun Fu'
'Chippindale, Ann M.'
'Colquhoun, Howard M.'
'Drew, Michael G. B.'
'Williams, David J.'

_publ_section_title
;
 Extended-chain, multinuclear transition metal complexes bridged by
 cyanodiazenido(1-), [N=N-C[triple bond, length as m-dash]N]-, ligands.
;
_journal_issue 32
_journal_name_full 'Dalton transactions (Cambridge, England : 2003)'
_journal_page_first 3538
_journal_page_last 3545
_journal_paper_doi 10.1039/b704367h
_journal_year 2007
_chemical_formula_sum 'C130 H114 Br2 F12 N6 O4 P8 W2 Zn'
_chemical_formula_weight 2892.92
_chemical_name_systematic
;

?

;
_space_group_IT_number 2
_symmetry_cell_setting triclinic
_symmetry_space_group_name_Hall '-P 1'
_symmetry_space_group_name_H-M 'P -1'
_atom_sites_solution_hydrogens geom
_atom_sites_solution_primary direct
_atom_sites_solution_secondary difmap
_audit_creation_method SHELXL-97
_cell_angle_alpha 66.374(10)
_cell_angle_beta 77.310(10)
_cell_angle_gamma 72.154(10)
_cell_formula_units_Z 1
_cell_length_a 12.3596(15)
_cell_length_b 16.162(2)
_cell_length_c 18.3412(19)
_cell_measurement_temperature 120(2)
_cell_volume 3175.4(7)
_computing_cell_refinement 'HKL Scalepack (Otwinowski & Minor 1997)'
_computing_data_collection 'COLLECT, Bruker-Nonius'
_computing_data_reduction 'DENZO and Scalepack (Otwinowski & Minor 1997i)'
_computing_molecular_graphics PLATON(Spek,2004)
_computing_structure_refinement 'SHELXL-97 (Sheldrick, 1997)'
_computing_structure_solution 'SHELXS-97 (Sheldrick, 1997)'
_diffrn_ambient_temperature 120(2)
_diffrn_measured_fraction_theta_full 0.995
_diffrn_measured_fraction_theta_max 0.995
_diffrn_measurement_device 'Bruker Nonius Kappa CCD System'
_diffrn_measurement_method '431 frames, counting time 10 s.'
_diffrn_radiation_monochromator graphite
_diffrn_radiation_source 'fine-focus sealed tube'
_diffrn_radiation_type MoK\a
_diffrn_radiation_wavelength 0.71073
_diffrn_reflns_av_R_equivalents 0.0757
_diffrn_reflns_av_sigmaI/netI 0.0922
_diffrn_reflns_limit_h_max 16
_diffrn_reflns_limit_h_min -15
_diffrn_reflns_limit_k_max 20
_diffrn_reflns_limit_k_min -20
_diffrn_reflns_limit_l_max 23
_diffrn_reflns_limit_l_min -23
_diffrn_reflns_number 51339
_diffrn_reflns_theta_full 27.48
_diffrn_reflns_theta_max 27.48
_diffrn_reflns_theta_min 2.92
_exptl_absorpt_coefficient_mu 2.796
_exptl_absorpt_correction_type empirical
_exptl_absorpt_process_details SORTAV
_exptl_crystal_colour orange
_exptl_crystal_density_diffrn 1.513
_exptl_crystal_density_method 'not measured'
_exptl_crystal_description plate
_exptl_crystal_F_000 1444
_exptl_crystal_size_max 0.20
_exptl_crystal_size_mid 0.20
_exptl_crystal_size_min 0.05
_refine_diff_density_max 1.320
_refine_diff_density_min -0.900
_refine_diff_density_rms 0.148
_refine_ls_extinction_method none
_refine_ls_goodness_of_fit_ref 0.776
_refine_ls_hydrogen_treatment constr
_refine_ls_matrix_type full
_refine_ls_number_parameters 733
_refine_ls_number_reflns 14463
_refine_ls_number_restraints 93
_refine_ls_restrained_S_all 0.795
_refine_ls_R_factor_all 0.0794
_refine_ls_R_factor_gt 0.0493
_refine_ls_shift/su_max 0.001
_refine_ls_shift/su_mean 0.000
_refine_ls_structure_factor_coef Fsqd
_refine_ls_weighting_details 'w=1/[\s^2^(Fo^2^)+(0.0413P)^2^+42.5124P] where P=(Fo^2^+2Fc^2^)/3'
_refine_ls_weighting_scheme calc
_refine_ls_wR_factor_gt 0.1030
_refine_ls_wR_factor_ref 0.1166
_reflns_number_gt 10889
_reflns_number_total 14463
_reflns_threshold_expression >2sigma(I)
_cod_data_source_file b704367h.txt
_cod_data_source_block 7
_cod_original_sg_symbol_H-M P-1
_cod_database_code 7005680

loop_
_symmetry_equiv_pos_as_xyz
'x, y, z'
'-x, -y, -z'

loop_
_atom_site_label
_atom_site_type_symbol
_atom_site_fract_x
_atom_site_fract_y
_atom_site_fract_z
_atom_site_U_iso_or_equiv
_atom_site_adp_type
_atom_site_occupancy
_atom_site_symmetry_multiplicity
_atom_site_calc_flag
_atom_site_refinement_flags
_atom_site_disorder_assembly
_atom_site_disorder_group
W1 W 0.815880(19) 0.744792(16) 0.749070(14) 0.01548(7) Uani 1 1 d . . .
Br2 Br 0.87675(5) 0.64678(4) 0.65683(4) 0.02316(13) Uani 1 1 d . . .
P1 P 0.96313(12) 0.62559(10) 0.83880(9) 0.0180(3) Uani 1 1 d . . .
C11 C 1.0315(5) 0.6636(4) 0.8950(3) 0.0234(13) Uani 1 1 d . . .
C12 C 1.1485(6) 0.6570(5) 0.8826(4) 0.0320(15) Uani 1 1 d . . .
H12 H 1.1947 0.6299 0.8467 0.038 Uiso 1 1 calc R . .
C13 C 1.1970(7) 0.6904(5) 0.9234(5) 0.0411(18) Uani 1 1 d . . .
H13 H 1.2753 0.6859 0.9143 0.049 Uiso 1 1 calc R . .
C14 C 1.1309(8) 0.7297(5) 0.9765(5) 0.046(2) Uani 1 1 d . . .
H14 H 1.1643 0.7512 1.0040 0.055 Uiso 1 1 calc R . .
C15 C 1.0144(8) 0.7380(5) 0.9896(4) 0.048(2) Uani 1 1 d . . .
H15 H 0.9696 0.7651 1.0258 0.058 Uiso 1 1 calc R . .
C16 C 0.9633(7) 0.7056(4) 0.9485(4) 0.0334(16) Uani 1 1 d . . .
H16 H 0.8846 0.7120 0.9568 0.040 Uiso 1 1 calc R . .
C21 C 1.0844(5) 0.5464(4) 0.8038(4) 0.0206(12) Uani 1 1 d U . .
C22 C 1.1354(6) 0.4598(4) 0.8561(4) 0.0326(15) Uani 1 1 d U . .
H22 H 1.1058 0.4403 0.9098 0.039 Uiso 1 1 calc R . .
C23 C 1.2299(6) 0.4020(5) 0.8296(5) 0.0421(17) Uani 1 1 d U . .
H23 H 1.2638 0.3446 0.8656 0.050 Uiso 1 1 calc R . .
C24 C 1.2741(6) 0.4292(5) 0.7494(5) 0.0374(16) Uani 1 1 d U . .
H24 H 1.3353 0.3896 0.7307 0.045 Uiso 1 1 calc R . .
C25 C 1.2249(6) 0.5167(5) 0.6979(4) 0.0348(15) Uani 1 1 d U . .
H25 H 1.2554 0.5365 0.6445 0.042 Uiso 1 1 calc R . .
C26 C 1.1318(5) 0.5753(4) 0.7239(4) 0.0261(13) Uani 1 1 d U . .
H26 H 1.1006 0.6339 0.6883 0.031 Uiso 1 1 calc R . .
C2 C 0.8872(5) 0.5440(4) 0.9204(3) 0.0223(13) Uani 1 1 d . . .
H2A H 0.9419 0.4887 0.9490 0.027 Uiso 1 1 calc R . .
H2B H 0.8421 0.5733 0.9580 0.027 Uiso 1 1 calc R . .
C3 C 0.8096(5) 0.5180(4) 0.8834(4) 0.0219(12) Uani 1 1 d . . .
H3A H 0.7706 0.4733 0.9245 0.026 Uiso 1 1 calc R . .
H3B H 0.8542 0.4904 0.8446 0.026 Uiso 1 1 calc R . .
P4 P 0.70508(13) 0.62562(10) 0.83419(9) 0.0180(3) Uani 1 1 d . . .
C31 C 0.6200(5) 0.5858(4) 0.7909(3) 0.0206(12) Uani 1 1 d . . .
C36 C 0.5047(5) 0.6281(4) 0.7847(4) 0.0265(14) Uani 1 1 d . . .
H36 H 0.4682 0.6729 0.8077 0.032 Uiso 1 1 calc R . .
C35 C 0.4434(6) 0.6040(5) 0.7445(4) 0.0333(16) Uani 1 1 d . . .
H35 H 0.3660 0.6325 0.7407 0.040 Uiso 1 1 calc R . .
C34 C 0.4974(7) 0.5373(6) 0.7101(4) 0.0397(18) Uani 1 1 d . . .
H34 H 0.4564 0.5217 0.6827 0.048 Uiso 1 1 calc R . .
C32 C 0.6727(6) 0.5172(4) 0.7570(4) 0.0277(14) Uani 1 1 d . . .
H32 H 0.7495 0.4870 0.7619 0.033 Uiso 1 1 calc R . .
C33 C 0.6116(7) 0.4940(5) 0.7164(4) 0.0391(17) Uani 1 1 d . . .
H33 H 0.6476 0.4492 0.6934 0.047 Uiso 1 1 calc R . .
C41 C 0.6061(5) 0.6489(4) 0.9179(4) 0.0223(12) Uani 1 1 d . . .
C45 C 0.5138(7) 0.5998(5) 1.0536(4) 0.045(2) Uani 1 1 d . . .
H45 H 0.5071 0.5533 1.1036 0.054 Uiso 1 1 calc R . .
C42 C 0.5381(5) 0.7377(4) 0.9066(4) 0.0265(14) Uani 1 1 d . . .
H42 H 0.5467 0.7851 0.8575 0.032 Uiso 1 1 calc R . .
C43 C 0.4569(6) 0.7579(5) 0.9669(4) 0.0328(15) Uani 1 1 d . . .
H43 H 0.4109 0.8179 0.9576 0.039 Uiso 1 1 calc R . .
C44 C 0.4451(6) 0.6888(5) 1.0401(4) 0.0352(16) Uani 1 1 d . . .
H44 H 0.3909 0.7018 1.0806 0.042 Uiso 1 1 calc R . .
C46 C 0.5925(7) 0.5798(5) 0.9928(4) 0.0396(18) Uani 1 1 d . . .
H46 H 0.6369 0.5193 1.0019 0.047 Uiso 1 1 calc R . .
P5 P 0.67053(12) 0.85901(10) 0.65745(9) 0.0168(3) Uani 1 1 d . . .
C6 C 0.7247(5) 0.9646(4) 0.6035(4) 0.0208(12) Uani 1 1 d . . .
H6A H 0.6774 1.0082 0.5616 0.025 Uiso 1 1 calc R . .
H6B H 0.7238 0.9947 0.6400 0.025 Uiso 1 1 calc R . .
C7 C 0.8477(5) 0.9335(4) 0.5673(3) 0.0203(12) Uani 1 1 d . . .
H7A H 0.8792 0.9872 0.5364 0.024 Uiso 1 1 calc R . .
H7B H 0.8487 0.9017 0.5320 0.024 Uiso 1 1 calc R . .
P8 P 0.93278(12) 0.85423(10) 0.65084(9) 0.0167(3) Uani 1 1 d . . .
C51 C 0.5300(5) 0.9036(4) 0.7034(3) 0.0199(12) Uani 1 1 d . . .
C52 C 0.5195(5) 0.9590(4) 0.7483(3) 0.0215(12) Uani 1 1 d . . .
H52 H 0.5838 0.9750 0.7519 0.026 Uiso 1 1 calc R . .
C53 C 0.4152(5) 0.9904(4) 0.7875(4) 0.0268(14) Uani 1 1 d . . .
H53 H 0.4096 1.0273 0.8168 0.032 Uiso 1 1 calc R . .
C54 C 0.3191(5) 0.9663(5) 0.7827(4) 0.0292(14) Uani 1 1 d . . .
H54 H 0.2487 0.9876 0.8085 0.035 Uiso 1 1 calc R . .
C55 C 0.3274(5) 0.9112(5) 0.7399(4) 0.0310(15) Uani 1 1 d . . .
H55 H 0.2628 0.8948 0.7374 0.037 Uiso 1 1 calc R . .
C56 C 0.4325(5) 0.8796(4) 0.7002(4) 0.0252(13) Uani 1 1 d . . .
H56 H 0.4374 0.8423 0.6714 0.030 Uiso 1 1 calc R . .
C61 C 0.6358(5) 0.8358(4) 0.5763(3) 0.0192(12) Uani 1 1 d . . .
C62 C 0.6260(5) 0.9021(4) 0.4991(4) 0.0274(14) Uani 1 1 d . . .
H62 H 0.6389 0.9602 0.4868 0.033 Uiso 1 1 calc R . .
C63 C 0.5968(6) 0.8812(4) 0.4404(4) 0.0301(15) Uani 1 1 d . . .
H63 H 0.5914 0.9256 0.3890 0.036 Uiso 1 1 calc R . .
C64 C 0.5760(5) 0.7970(5) 0.4569(4) 0.0280(14) Uani 1 1 d . . .
H64 H 0.5549 0.7844 0.4175 0.034 Uiso 1 1 calc R . .
C65 C 0.5868(5) 0.7303(4) 0.5332(4) 0.0259(13) Uani 1 1 d . . .
H65 H 0.5738 0.6723 0.5449 0.031 Uiso 1 1 calc R . .
C66 C 0.6170(5) 0.7496(4) 0.5922(4) 0.0223(12) Uani 1 1 d . . .
H66 H 0.6246 0.7042 0.6430 0.027 Uiso 1 1 calc R . .
C71 C 1.0707(5) 0.8175(4) 0.5961(3) 0.0198(12) Uani 1 1 d . . .
C76 C 1.0777(5) 0.7775(4) 0.5403(3) 0.0212(12) Uani 1 1 d . . .
H76 H 1.0114 0.7710 0.5295 0.025 Uiso 1 1 calc R . .
C75 C 1.1822(5) 0.7472(4) 0.5007(4) 0.0259(13) Uani 1 1 d . . .
H75 H 1.1855 0.7202 0.4637 0.031 Uiso 1 1 calc R . .
C72 C 1.1710(5) 0.8266(5) 0.6121(4) 0.0281(14) Uani 1 1 d . . .
H72 H 1.1681 0.8529 0.6494 0.034 Uiso 1 1 calc R . .
C73 C 1.2764(6) 0.7958(5) 0.5714(4) 0.0341(16) Uani 1 1 d . . .
H73 H 1.3432 0.8016 0.5821 0.041 Uiso 1 1 calc R . .
C74 C 1.2814(5) 0.7570(5) 0.5156(4) 0.0323(15) Uani 1 1 d . . .
H74 H 1.3513 0.7375 0.4883 0.039 Uiso 1 1 calc R . .
C81 C 0.9609(4) 0.9341(2) 0.6893(2) 0.0202(12) Uani 1 1 d G . .
C82 C 0.9931(3) 0.89822(19) 0.7662(2) 0.0233(13) Uani 1 1 d G . .
H82 H 0.9988 0.8356 0.7971 0.028 Uiso 1 1 calc R . .
C83 C 1.0168(4) 0.9560(3) 0.79681(18) 0.0261(13) Uani 1 1 d G . .
H83 H 1.0384 0.9320 0.8482 0.031 Uiso 1 1 calc R . .
C84 C 1.0083(4) 1.0496(2) 0.7506(2) 0.0312(15) Uani 1 1 d G . .
H84 H 1.0242 1.0882 0.7711 0.037 Uiso 1 1 calc R . .
C85 C 0.9761(4) 1.08542(19) 0.6737(2) 0.0399(18) Uani 1 1 d G . .
H85 H 0.9704 1.1480 0.6428 0.048 Uiso 1 1 calc R . .
C86 C 0.9524(4) 1.0277(3) 0.64309(18) 0.0334(16) Uani 1 1 d G . .
H86 H 0.9308 1.0517 0.5917 0.040 Uiso 1 1 calc R . .
N100 N 0.7741(4) 0.8132(3) 0.8123(3) 0.0217(11) Uani 1 1 d U . .
N101 N 0.7631(5) 0.8658(4) 0.8515(4) 0.0341(13) Uani 1 1 d U . .
C102 C 0.6749(6) 0.8842(5) 0.8994(4) 0.0296(14) Uani 1 1 d U . .
N103 N 0.6030(5) 0.9064(5) 0.9464(4) 0.0398(15) Uani 1 1 d U . .
ZN1 Zn 0.5000 1.0000 1.0000 0.0298(2) Uani 1 2 d S . .
O91 O 0.4952(4) 0.8938(3) 1.1151(3) 0.0370(11) Uani 1 1 d . . .
C92 C 0.4061(6) 0.8692(5) 1.1527(4) 0.0359(16) Uani 1 1 d D . .
C93 C 0.2994(6) 0.8915(5) 1.1249(4) 0.0329(15) Uani 1 1 d . . .
H93 H 0.2393 0.8710 1.1615 0.039 Uiso 1 1 calc R . .
C94 C 0.2796(5) 0.9426(4) 1.0453(4) 0.0284(14) Uani 1 1 d D . .
O95 O 0.3477(4) 0.9782(3) 0.9871(3) 0.0302(10) Uani 1 1 d . . .
C921 C 0.4155(6) 0.8057(5) 1.2411(5) 0.051(2) Uani 1 1 d D . .
F922 F 0.4540(14) 0.7141(7) 1.2411(9) 0.082(5) Uani 0.50 1 d PD . .
F923 F 0.4982(15) 0.8176(12) 1.2701(10) 0.091(7) Uani 0.50 1 d PD . .
F924 F 0.3185(10) 0.8097(14) 1.2883(7) 0.117(8) Uani 0.50 1 d PD . .
F925 F 0.3571(13) 0.8607(9) 1.2871(7) 0.077(5) Uani 0.50 1 d PD . .
F926 F 0.5249(11) 0.7787(11) 1.2578(10) 0.074(5) Uani 0.50 1 d PD . .
F927 F 0.369(2) 0.7353(11) 1.2630(8) 0.116(8) Uani 0.50 1 d PD . .
C941 C 0.1618(6) 0.9586(4) 1.0228(4) 0.0330(15) Uiso 1 1 d D . .
F942 F 0.1043(7) 0.8929(7) 1.0801(5) 0.0365(8) Uiso 0.558(17) 1 d PD . .
F943 F 0.1645(8) 0.9511(7) 0.9524(5) 0.0365(8) Uiso 0.558(17) 1 d PD . .
F944 F 0.0978(7) 1.0416(6) 1.0214(7) 0.0365(8) Uiso 0.558(17) 1 d PD . .
F945 F 0.1142(9) 1.0553(6) 0.9909(9) 0.0365(8) Uiso 0.442(17) 1 d PD . .
F946 F 0.1753(9) 0.9237(8) 0.9635(6) 0.0365(8) Uiso 0.442(17) 1 d PD . .
F947 F 0.0870(8) 0.9236(10) 1.0816(5) 0.0365(8) Uiso 0.442(17) 1 d PD . .
C111 C -0.5726(7) 0.5673(5) 1.4463(5) 0.0435(18) Uiso 1 1 d . . .
H111 H -0.6207 0.6134 1.4096 0.052 Uiso 1 1 calc R . .
C112 C -0.4620(7) 0.5744(6) 1.4434(5) 0.0436(18) Uiso 1 1 d . . .
H112 H -0.4371 0.6252 1.4048 0.052 Uiso 1 1 calc R A 1
C113 C -0.3891(7) 0.5070(5) 1.4972(5) 0.0432(18) Uiso 0.50 1 d P . 1
H113 H -0.3154 0.5119 1.4952 0.052 Uiso 0.50 1 calc PR . 1
C114 C -0.3891(7) 0.5070(5) 1.4972(5) 0.0432(18) Uiso 0.50 1 d P . 2
C115 C -0.2645(16) 0.5173(13) 1.4929(12) 0.062(5) Uiso 0.50 1 d P B 2
H11A H -0.2620 0.5387 1.5342 0.074 Uiso 0.50 1 calc PR B 2
H11B H -0.2449 0.5613 1.4416 0.074 Uiso 0.50 1 calc PR B 2
H11C H -0.2109 0.4580 1.5004 0.074 Uiso 0.50 1 calc PR B 2
C121 C 0.0981(9) 1.2746(7) 0.7165(6) 0.013(2) Uiso 0.50 1 d PD . .
C122 C 0.0164(13) 1.3540(10) 0.6983(9) 0.045(4) Uiso 0.50 1 d PD . .
H122 H -0.0179 1.3784 0.7382 0.054 Uiso 0.50 1 calc PR . .
C123 C -0.0188(14) 1.4005(12) 0.6243(10) 0.050(4) Uiso 0.50 1 d P . .
H123 H -0.0735 1.4569 0.6139 0.059 Uiso 0.50 1 calc PR . .
C124 C 0.0257(10) 1.3650(8) 0.5649(7) 0.023(3) Uiso 0.50 1 d P . .
H124 H -0.0041 1.3924 0.5160 0.028 Uiso 0.50 1 calc PR . .
C125 C 0.1137(8) 1.2892(6) 0.5793(6) 0.0070(18) Uiso 0.50 1 d P . .
H125 H 0.1512 1.2674 0.5383 0.008 Uiso 0.50 1 calc PR . .
C126 C 0.1484(8) 1.2436(7) 0.6550(5) 0.0082(19) Uiso 0.50 1 d PD . .
H126 H 0.2080 1.1902 0.6644 0.010 Uiso 0.50 1 calc PR . .
C127 C 0.1371(10) 1.2229(8) 0.8002(6) 0.028(3) Uiso 0.50 1 d PD . .
H12A H 0.2190 1.2027 0.7958 0.034 Uiso 0.50 1 calc PR . .
H12B H 0.1050 1.1698 0.8273 0.034 Uiso 0.50 1 calc PR . .
H12C H 0.1116 1.2638 0.8300 0.034 Uiso 0.50 1 calc PR . .

loop_
_atom_site_aniso_label
_atom_site_aniso_U_11
_atom_site_aniso_U_22
_atom_site_aniso_U_33
_atom_site_aniso_U_23
_atom_site_aniso_U_13
_atom_site_aniso_U_12
W1 0.01586(11) 0.01474(11) 0.01339(12) -0.00271(8) -0.00172(8) -0.00350(8)
Br2 0.0241(3) 0.0241(3) 0.0220(3) -0.0100(2) -0.0009(2) -0.0056(2)
P1 0.0193(7) 0.0179(7) 0.0144(7) -0.0036(6) -0.0027(6) -0.0037(6)
C11 0.033(3) 0.014(3) 0.014(3) 0.002(2) -0.007(3) 0.000(2)
C12 0.038(4) 0.030(3) 0.028(4) -0.005(3) -0.009(3) -0.012(3)
C13 0.050(5) 0.034(4) 0.042(5) -0.004(3) -0.021(4) -0.015(3)
C14 0.076(6) 0.029(4) 0.042(5) -0.005(3) -0.031(4) -0.018(4)
C15 0.093(7) 0.024(4) 0.028(4) -0.011(3) -0.017(4) -0.005(4)
C16 0.054(4) 0.022(3) 0.021(3) -0.008(3) -0.005(3) -0.003(3)
C21 0.022(3) 0.022(3) 0.023(3) -0.014(2) -0.002(2) -0.005(2)
C22 0.036(3) 0.026(3) 0.026(3) -0.007(3) -0.001(3) 0.001(3)
C23 0.040(4) 0.026(3) 0.046(4) -0.008(3) -0.005(3) 0.004(3)
C24 0.036(3) 0.030(3) 0.047(4) -0.019(3) 0.000(3) -0.004(3)
C25 0.027(3) 0.037(3) 0.035(4) -0.012(3) -0.003(3) -0.003(3)
C26 0.021(3) 0.029(3) 0.024(3) -0.005(2) -0.003(2) -0.007(2)
C2 0.024(3) 0.021(3) 0.015(3) 0.002(2) -0.007(2) -0.005(2)
C3 0.021(3) 0.017(3) 0.024(3) -0.003(2) -0.003(2) -0.006(2)
P4 0.0208(7) 0.0160(7) 0.0147(7) -0.0030(6) -0.0008(6) -0.0056(6)
C31 0.027(3) 0.022(3) 0.012(3) -0.002(2) 0.002(2) -0.014(2)
C36 0.030(3) 0.032(3) 0.020(3) -0.007(3) 0.001(3) -0.016(3)
C35 0.028(3) 0.046(4) 0.026(4) -0.003(3) -0.006(3) -0.020(3)
C34 0.046(4) 0.059(5) 0.030(4) -0.019(4) 0.000(3) -0.032(4)
C32 0.034(3) 0.030(3) 0.022(3) -0.011(3) 0.004(3) -0.015(3)
C33 0.054(5) 0.044(4) 0.033(4) -0.022(3) 0.004(3) -0.026(4)
C41 0.025(3) 0.025(3) 0.018(3) -0.007(2) 0.002(2) -0.012(2)
C45 0.057(5) 0.036(4) 0.026(4) -0.001(3) 0.016(3) -0.018(4)
C42 0.030(3) 0.024(3) 0.019(3) -0.005(3) 0.005(3) -0.007(3)
C43 0.034(4) 0.028(3) 0.032(4) -0.015(3) 0.009(3) -0.005(3)
C44 0.041(4) 0.038(4) 0.027(4) -0.014(3) 0.015(3) -0.020(3)
C46 0.050(4) 0.026(3) 0.030(4) -0.002(3) 0.006(3) -0.008(3)
P5 0.0164(7) 0.0178(7) 0.0145(7) -0.0039(6) -0.0015(6) -0.0046(6)
C6 0.021(3) 0.016(3) 0.022(3) -0.003(2) -0.003(2) -0.005(2)
C7 0.021(3) 0.024(3) 0.012(3) -0.002(2) -0.001(2) -0.006(2)
P8 0.0160(7) 0.0184(7) 0.0135(7) -0.0030(6) -0.0008(6) -0.0053(6)
C51 0.020(3) 0.019(3) 0.019(3) -0.004(2) -0.007(2) -0.003(2)
C52 0.020(3) 0.027(3) 0.016(3) -0.005(2) -0.002(2) -0.007(2)
C53 0.030(3) 0.033(3) 0.017(3) -0.012(3) -0.002(3) -0.002(3)
C54 0.018(3) 0.039(4) 0.029(4) -0.017(3) 0.000(3) -0.002(3)
C55 0.021(3) 0.039(4) 0.035(4) -0.016(3) 0.001(3) -0.009(3)
C56 0.024(3) 0.027(3) 0.025(3) -0.012(3) 0.000(3) -0.006(3)
C61 0.016(3) 0.026(3) 0.015(3) -0.008(2) -0.001(2) -0.003(2)
C62 0.035(4) 0.021(3) 0.022(3) -0.006(3) -0.006(3) -0.002(3)
C63 0.039(4) 0.027(3) 0.017(3) -0.003(3) -0.010(3) 0.000(3)
C64 0.024(3) 0.041(4) 0.023(3) -0.016(3) -0.004(3) -0.005(3)
C65 0.027(3) 0.027(3) 0.028(4) -0.013(3) -0.001(3) -0.009(3)
C66 0.019(3) 0.026(3) 0.022(3) -0.010(3) -0.005(2) -0.003(2)
C71 0.021(3) 0.018(3) 0.013(3) 0.002(2) 0.000(2) -0.007(2)
C76 0.023(3) 0.021(3) 0.020(3) -0.004(2) -0.002(2) -0.010(2)
C75 0.028(3) 0.027(3) 0.024(3) -0.012(3) 0.003(3) -0.006(3)
C72 0.026(3) 0.035(4) 0.027(3) -0.014(3) -0.001(3) -0.009(3)
C73 0.022(3) 0.043(4) 0.039(4) -0.021(3) 0.000(3) -0.005(3)
C74 0.022(3) 0.032(4) 0.042(4) -0.019(3) 0.000(3) -0.001(3)
C81 0.022(3) 0.019(3) 0.020(3) -0.006(2) 0.002(2) -0.011(2)
C82 0.023(3) 0.024(3) 0.021(3) -0.005(3) -0.002(2) -0.007(2)
C83 0.029(3) 0.030(3) 0.020(3) -0.008(3) 0.001(3) -0.010(3)
C84 0.032(4) 0.029(3) 0.037(4) -0.015(3) -0.003(3) -0.011(3)
C85 0.062(5) 0.025(3) 0.034(4) -0.001(3) -0.015(4) -0.020(3)
C86 0.050(4) 0.023(3) 0.024(4) -0.001(3) -0.009(3) -0.012(3)
N100 0.019(2) 0.021(2) 0.022(3) -0.003(2) -0.004(2) -0.007(2)
N101 0.028(3) 0.041(3) 0.037(3) -0.026(3) 0.009(3) -0.006(3)
C102 0.031(3) 0.033(3) 0.032(4) -0.014(3) -0.008(3) -0.009(3)
N103 0.032(3) 0.056(4) 0.047(4) -0.039(3) 0.003(3) -0.008(3)
ZN1 0.0240(5) 0.0427(6) 0.0328(6) -0.0251(5) 0.0036(4) -0.0107(5)
O91 0.028(2) 0.046(3) 0.039(3) -0.019(2) -0.008(2) -0.005(2)
C92 0.038(4) 0.037(4) 0.037(4) -0.018(3) -0.004(3) -0.007(3)
C93 0.030(3) 0.032(4) 0.035(4) -0.013(3) 0.002(3) -0.009(3)
C94 0.027(3) 0.035(4) 0.028(4) -0.020(3) 0.002(3) -0.007(3)
O95 0.026(2) 0.043(3) 0.028(3) -0.020(2) -0.0006(19) -0.011(2)
C921 0.047(5) 0.043(5) 0.053(5) -0.005(4) -0.016(4) -0.008(4)
F922 0.129(13) 0.048(7) 0.052(9) 0.003(6) -0.021(9) -0.018(8)
F923 0.152(19) 0.093(14) 0.052(9) -0.006(9) -0.048(11) -0.065(13)
F924 0.066(9) 0.147(17) 0.031(7) 0.022(10) 0.008(6) 0.039(10)
F925 0.115(13) 0.078(9) 0.032(6) -0.016(6) -0.001(7) -0.023(8)
F926 0.070(8) 0.071(11) 0.064(10) -0.006(8) -0.033(7) 0.002(7)
F927 0.24(3) 0.085(12) 0.052(10) 0.016(8) -0.050(14) -0.115(16)

loop_
_atom_type_symbol
_atom_type_description
_atom_type_scat_dispersion_real
_atom_type_scat_dispersion_imag
_atom_type_scat_source
C C 0.0033 0.0016 'International Tables Vol C Tables 4.2.6.8 and 6.1.1.4'
H H 0.0000 0.0000 'International Tables Vol C Tables 4.2.6.8 and 6.1.1.4'
N N 0.0061 0.0033 'International Tables Vol C Tables 4.2.6.8 and 6.1.1.4'
O O 0.0106 0.0060 'International Tables Vol C Tables 4.2.6.8 and 6.1.1.4'
W W -0.8490 6.8722 'International Tables Vol C Tables 4.2.6.8 and 6.1.1.4'
Br Br -0.2901 2.4595 'International Tables Vol C Tables 4.2.6.8 and 6.1.1.4'
P P 0.1023 0.0942 'International Tables Vol C Tables 4.2.6.8 and 6.1.1.4'
F F 0.0171 0.0103 'International Tables Vol C Tables 4.2.6.8 and 6.1.1.4'
Zn Zn 0.2839 1.4301 'International Tables Vol C Tables 4.2.6.8 and 6.1.1.4'

loop_
_geom_angle_atom_site_label_1
_geom_angle_atom_site_label_2
_geom_angle_atom_site_label_3
_geom_angle
_geom_angle_site_symmetry_1
_geom_angle_site_symmetry_3
_geom_angle_publ_flag
N100 W1 P5 90.44(15) . . ?
N100 W1 P4 96.35(15) . . ?
P5 W1 P4 100.01(5) . . ?
N100 W1 P8 90.94(15) . . ?
P5 W1 P8 79.07(5) . . ?
P4 W1 P8 172.67(5) . . ?
N100 W1 P1 91.63(15) . . ?
P5 W1 P1 177.88(5) . . ?
P4 W1 P1 79.29(5) . . ?
P8 W1 P1 101.36(5) . . ?
N100 W1 Br2 179.62(16) . . ?
P5 W1 Br2 89.39(4) . . ?
P4 W1 Br2 84.01(4) . . ?
P8 W1 Br2 88.70(4) . . ?
P1 W1 Br2 88.55(4) . . ?
C21 P1 C11 102.0(3) . . ?
C21 P1 C2 102.3(3) . . ?
C11 P1 C2 101.7(3) . . ?
C21 P1 W1 122.4(2) . . ?
C11 P1 W1 118.72(18) . . ?
C2 P1 W1 106.81(19) . . ?
C12 C11 C16 118.9(6) . . ?
C12 C11 P1 122.0(5) . . ?
C16 C11 P1 119.1(5) . . ?
C13 C12 C11 120.6(7) . . ?
C14 C13 C12 120.5(8) . . ?
C13 C14 C15 120.2(7) . . ?
C14 C15 C16 120.4(7) . . ?
C11 C16 C15 119.4(7) . . ?
C22 C21 C26 118.6(6) . . ?
C22 C21 P1 121.4(5) . . ?
C26 C21 P1 119.8(5) . . ?
C23 C22 C21 120.9(6) . . ?
C22 C23 C24 120.4(7) . . ?
C25 C24 C23 118.4(7) . . ?
C26 C25 C24 121.6(7) . . ?
C25 C26 C21 119.9(6) . . ?
C3 C2 P1 108.1(4) . . ?
C2 C3 P4 107.4(4) . . ?
C31 P4 C41 102.3(3) . . ?
C31 P4 C3 103.1(3) . . ?
C41 P4 C3 103.5(3) . . ?
C31 P4 W1 121.84(19) . . ?
C41 P4 W1 116.95(19) . . ?
C3 P4 W1 106.93(19) . . ?
C36 C31 C32 118.8(6) . . ?
C36 C31 P4 120.8(5) . . ?
C32 C31 P4 120.3(5) . . ?
C31 C36 C35 120.4(6) . . ?
C36 C35 C34 120.0(6) . . ?
C33 C34 C35 120.2(6) . . ?
C33 C32 C31 120.6(6) . . ?
C34 C33 C32 119.9(7) . . ?
C42 C41 C46 117.7(6) . . ?
C42 C41 P4 119.3(5) . . ?
C46 C41 P4 122.9(5) . . ?
C44 C45 C46 120.1(6) . . ?
C41 C42 C43 121.6(6) . . ?
C44 C43 C42 119.6(6) . . ?
C43 C44 C45 119.9(6) . . ?
C45 C46 C41 121.0(7) . . ?
C51 P5 C61 102.8(3) . . ?
C51 P5 C6 102.6(3) . . ?
C61 P5 C6 102.8(3) . . ?
C51 P5 W1 117.43(19) . . ?
C61 P5 W1 122.10(19) . . ?
C6 P5 W1 106.52(19) . . ?
C7 C6 P5 107.0(4) . . ?
C6 C7 P8 107.6(4) . . ?
C71 P8 C81 103.2(2) . . ?
C71 P8 C7 101.0(3) . . ?
C81 P8 C7 103.3(2) . . ?
C71 P8 W1 124.32(18) . . ?
C81 P8 W1 114.56(14) . . ?
C7 P8 W1 107.87(19) . . ?
C56 C51 C52 118.1(5) . . ?
C56 C51 P5 122.2(5) . . ?
C52 C51 P5 119.6(4) . . ?
C53 C52 C51 121.3(6) . . ?
C52 C53 C54 119.6(6) . . ?
C55 C54 C53 120.3(6) . . ?
C54 C55 C56 120.4(6) . . ?
C51 C56 C55 120.4(6) . . ?
C66 C61 C62 118.5(5) . . ?
C66 C61 P5 119.0(4) . . ?
C62 C61 P5 122.5(5) . . ?
C63 C62 C61 119.9(6) . . ?
C64 C63 C62 121.3(6) . . ?
C63 C64 C65 119.1(6) . . ?
C64 C65 C66 120.3(6) . . ?
C61 C66 C65 120.8(6) . . ?
C76 C71 C72 118.9(5) . . ?
C76 C71 P8 120.8(4) . . ?
C72 C71 P8 120.3(5) . . ?
C75 C76 C71 120.9(6) . . ?
C74 C75 C76 120.4(6) . . ?
C71 C72 C73 119.7(6) . . ?
C74 C73 C72 120.5(6) . . ?
C75 C74 C73 119.6(6) . . ?
C82 C81 C86 120.0 . . ?
C82 C81 P8 118.3(2) . . ?
C86 C81 P8 121.7(2) . . ?
C81 C82 C83 120.0 . . ?
C84 C83 C82 120.0 . . ?
C83 C84 C85 120.0 . . ?
C86 C85 C84 120.0 . . ?
C85 C86 C81 120.0 . . ?
N101 N100 W1 168.9(4) . . ?
N100 N101 C102 124.3(6) . . ?
N103 C102 N101 170.8(7) . . ?
C102 N103 ZN1 154.2(6) . . ?
N103 ZN1 N103 179.999(2) 2_677 . ?
N103 ZN1 O95 86.4(2) 2_677 . ?
N103 ZN1 O95 93.6(2) . . ?
N103 ZN1 O95 93.6(2) 2_677 2_677 ?
N103 ZN1 O95 86.4(2) . 2_677 ?
O95 ZN1 O95 180.00(5) . 2_677 ?
N103 ZN1 O91 92.6(2) 2_677 2_677 ?
N103 ZN1 O91 87.4(2) . 2_677 ?
O95 ZN1 O91 92.69(18) . 2_677 ?
O95 ZN1 O91 87.31(18) 2_677 2_677 ?
N103 ZN1 O91 87.4(2) 2_677 . ?
N103 ZN1 O91 92.6(2) . . ?
O95 ZN1 O91 87.31(18) . . ?
O95 ZN1 O91 92.69(18) 2_677 . ?
O91 ZN1 O91 179.998(2) 2_677 . ?
C92 O91 ZN1 123.4(4) . . ?
O91 C92 C93 128.7(6) . . ?
O91 C92 C921 115.0(6) . . ?
C93 C92 C921 116.3(6) . . ?
C94 C93 C92 123.2(6) . . ?
O95 C94 C93 128.5(6) . . ?
O95 C94 C941 113.7(5) . . ?
C93 C94 C941 117.8(6) . . ?
C94 O95 ZN1 123.7(4) . . ?
F924 C921 F923 112.1(12) . . ?
F927 C921 F926 112.5(11) . . ?
F927 C921 F925 108.2(11) . . ?
F926 C921 F925 104.5(10) . . ?
F924 C921 F922 106.8(11) . . ?
F923 C921 F922 105.1(10) . . ?
F927 C921 C92 113.3(8) . . ?
F924 C921 C92 115.1(7) . . ?
F923 C921 C92 111.3(9) . . ?
F926 C921 C92 110.9(9) . . ?
F925 C921 C92 106.8(7) . . ?
F922 C921 C92 105.6(8) . . ?
F944 C941 F943 109.2(6) . . ?
F947 C941 F946 109.9(7) . . ?
F944 C941 F942 106.4(6) . . ?
F943 C941 F942 106.4(6) . . ?
F947 C941 F945 106.5(7) . . ?
F946 C941 F945 107.8(7) . . ?
F947 C941 C94 116.0(7) . . ?
F944 C941 C94 110.5(6) . . ?
F943 C941 C94 113.4(6) . . ?
F946 C941 C94 107.8(6) . . ?
F942 C941 C94 110.7(6) . . ?
F945 C941 C94 108.6(6) . . ?
C114 C111 C112 120.5(8) 2_468 . ?
C113 C111 C112 120.5(8) 2_468 . ?
C114 C112 C111 120.8(8) . . ?
C113 C112 C111 120.8(8) . . ?
C111 C113 C112 118.7(7) 2_468 . ?
C111 C114 C112 118.7(7) 2_468 . ?
C111 C114 C115 121.6(10) 2_468 . ?
C112 C114 C115 119.7(10) . . ?
C122 C121 C126 116.0(10) . . ?
C122 C121 C127 122.5(11) . . ?
C126 C121 C127 121.4(9) . . ?
C121 C122 C123 123.1(15) . . ?
C122 C123 C124 120.4(16) . . ?
C125 C124 C123 118.0(12) . . ?
C124 C125 C126 120.0(10) . . ?
C121 C126 C125 122.1(9) . . ?

loop_
_geom_bond_atom_site_label_1
_geom_bond_atom_site_label_2
_geom_bond_distance
_geom_bond_site_symmetry_2
_geom_bond_publ_flag
W1 N100 1.803(5) . ?
W1 P5 2.5032(15) . ?
W1 P4 2.5079(15) . ?
W1 P8 2.5160(15) . ?
W1 P1 2.5214(15) . ?
W1 Br2 2.6068(7) . ?
P1 C21 1.832(6) . ?
P1 C11 1.834(6) . ?
P1 C2 1.849(6) . ?
C11 C12 1.391(9) . ?
C11 C16 1.397(9) . ?
C12 C13 1.390(10) . ?
C13 C14 1.359(11) . ?
C14 C15 1.380(12) . ?
C15 C16 1.403(10) . ?
C21 C22 1.388(8) . ?
C21 C26 1.397(8) . ?
C22 C23 1.386(9) . ?
C23 C24 1.390(10) . ?
C24 C25 1.384(10) . ?
C25 C26 1.379(9) . ?
C2 C3 1.524(8) . ?
C3 P4 1.840(6) . ?
P4 C31 1.828(6) . ?
P4 C41 1.831(6) . ?
C31 C36 1.386(9) . ?
C31 C32 1.406(8) . ?
C36 C35 1.388(9) . ?
C35 C34 1.388(10) . ?
C34 C33 1.377(11) . ?
C32 C33 1.380(9) . ?
C41 C42 1.381(8) . ?
C41 C46 1.395(9) . ?
C45 C44 1.382(10) . ?
C45 C46 1.383(10) . ?
C42 C43 1.392(9) . ?
C43 C44 1.373(9) . ?
P5 C51 1.823(6) . ?
P5 C61 1.835(6) . ?
P5 C6 1.842(6) . ?
C6 C7 1.536(8) . ?
C7 P8 1.845(6) . ?
P8 C71 1.836(6) . ?
P8 C81 1.843(3) . ?
C51 C56 1.394(8) . ?
C51 C52 1.404(8) . ?
C52 C53 1.385(8) . ?
C53 C54 1.388(9) . ?
C54 C55 1.374(9) . ?
C55 C56 1.398(9) . ?
C61 C66 1.387(8) . ?
C61 C62 1.396(8) . ?
C62 C63 1.392(9) . ?
C63 C64 1.365(9) . ?
C64 C65 1.387(9) . ?
C65 C66 1.389(8) . ?
C71 C76 1.389(8) . ?
C71 C72 1.397(8) . ?
C76 C75 1.387(8) . ?
C75 C74 1.380(9) . ?
C72 C73 1.404(9) . ?
C73 C74 1.381(9) . ?
C81 C82 1.3900 . ?
C81 C86 1.3900 . ?
C82 C83 1.3900 . ?
C83 C84 1.3900 . ?
C84 C85 1.3900 . ?
C85 C86 1.3900 . ?
N100 N101 1.277(7) . ?
N101 C102 1.281(8) . ?
C102 N103 1.173(8) . ?
N103 ZN1 2.083(6) . ?
ZN1 N103 2.083(6) 2_677 ?
ZN1 O95 2.095(4) . ?
ZN1 O95 2.095(4) 2_677 ?
ZN1 O91 2.124(5) 2_677 ?
ZN1 O91 2.124(5) . ?
O91 C92 1.249(8) . ?
C92 C93 1.409(9) . ?
C92 C921 1.539(10) . ?
C93 C94 1.394(9) . ?
C94 O95 1.260(7) . ?
C94 C941 1.519(8) . ?
C921 F927 1.308(11) . ?
C921 F924 1.317(11) . ?
C921 F923 1.345(12) . ?
C921 F926 1.351(12) . ?
C921 F925 1.402(12) . ?
C921 F922 1.409(12) . ?
C941 F947 1.316(10) . ?
C941 F944 1.326(9) . ?
C941 F943 1.336(9) . ?
C941 F946 1.372(10) . ?
C941 F942 1.406(9) . ?
C941 F945 1.409(10) . ?
C111 C114 1.370(11) 2_468 ?
C111 C113 1.370(11) 2_468 ?
C111 C112 1.394(11) . ?
C112 C114 1.377(11) . ?
C112 C113 1.377(11) . ?
C113 C111 1.370(11) 2_468 ?
C114 C111 1.370(11) 2_468 ?
C114 C115 1.581(19) . ?
C121 C122 1.338(17) . ?
C121 C126 1.366(13) . ?
C121 C127 1.527(12) . ?
C122 C123 1.36(2) . ?
C123 C124 1.36(2) . ?
C124 C125 1.343(15) . ?
C125 C126 1.378(13) . ?
